data_7226465
loop_
_publ_author_name
'Zheng, Xiao-Feng'
'Li, Wen-Qiang'
'Du, Jun'
'Luo, Xian-Zhu'
'Liu, Miao-Miao'
'Yu, Yang'
'Tian, Lai-Jin'

_publ_section_title
;
 Diverse structural assemblies of silver--thiophene-2,5-dicarboxylate
 coordination complexes contribute to different proton-conducting
 performances
;
_journal_issue 40
_journal_name_full CrystEngComm
_journal_page_first 7814
_journal_paper_doi 10.1039/C6CE01689H
_journal_volume 18
_journal_year 2016
_chemical_formula_moiety 'C42 H32 Ag O4 P2 S'
_chemical_formula_sum 'C42 H32 Ag O4 P2 S'
_chemical_formula_weight 802.55
_chemical_name_systematic
;
 ?
;
_space_group_IT_number 14
_symmetry_cell_setting monoclinic
_symmetry_space_group_name_Hall '-P 2yn'
_symmetry_space_group_name_H-M 'P 1 21/n 1'
_atom_sites_solution_hydrogens geom
_atom_sites_solution_primary direct
_atom_sites_solution_secondary difmap
_audit_creation_method SHELXL-97
_audit_update_record
;
2016-07-28 deposited with the CCDC.
2016-09-05 downloaded from the CCDC.
;
_cell_angle_alpha 90.00
_cell_angle_beta 104.0200(10)
_cell_angle_gamma 90.00
_cell_formula_units_Z 4
_cell_length_a 13.4384(14)
_cell_length_b 17.4194(18)
_cell_length_c 16.5140(17)
_cell_measurement_reflns_used 9852
_cell_measurement_temperature 295(2)
_cell_measurement_theta_max 26.987
_cell_measurement_theta_min 2.338
_cell_volume 3750.6(7)
_computing_cell_refinement 'SAINT (Bruker, 2002)'
_computing_data_collection 'SMART (Bruker, 2002)'
_computing_data_reduction SAINT
_computing_molecular_graphics 'Ortep-3 for Windows (Farrugia, 1997)'
_computing_publication_material 'WinGX (Farrugia, 1999)'
_computing_structure_refinement 'SHELXL-97 (Sheldrick, 1997)'
_computing_structure_solution 'SHELXS-97 (Sheldrick, 1997)'
_diffrn_ambient_temperature 295(2)
_diffrn_measured_fraction_theta_full 0.999
_diffrn_measured_fraction_theta_max 0.999
_diffrn_measurement_device_type 'Bruker APEX area-detector diffractometer'
_diffrn_measurement_method '\f and \w scan'
_diffrn_radiation_monochromator graphite
_diffrn_radiation_source 'fine-focus sealed tube'
_diffrn_radiation_type MoK\a
_diffrn_radiation_wavelength 0.71073
_diffrn_reflns_av_R_equivalents 0.0308
_diffrn_reflns_av_sigmaI/netI 0.0280
_diffrn_reflns_limit_h_max 16
_diffrn_reflns_limit_h_min -16
_diffrn_reflns_limit_k_max 21
_diffrn_reflns_limit_k_min -21
_diffrn_reflns_limit_l_max 20
_diffrn_reflns_limit_l_min -20
_diffrn_reflns_number 28801
_diffrn_reflns_theta_full 26.00
_diffrn_reflns_theta_max 26.99
_diffrn_reflns_theta_min 2.34
_diffrn_standards_number 0
_exptl_absorpt_coefficient_mu 0.719
_exptl_absorpt_correction_T_max 0.9060
_exptl_absorpt_correction_T_min 0.8350
_exptl_absorpt_correction_type multi-scan
_exptl_absorpt_process_details 'SADABS (Bruker, 2002)'
_exptl_crystal_colour colorless
_exptl_crystal_density_diffrn 1.421
_exptl_crystal_density_method 'not measured'
_exptl_crystal_description block
_exptl_crystal_F_000 1636
_exptl_crystal_size_max 0.26
_exptl_crystal_size_mid 0.20
_exptl_crystal_size_min 0.14
_refine_diff_density_max 0.502
_refine_diff_density_min -0.220
_refine_diff_density_rms 0.058
_refine_ls_extinction_method none
_refine_ls_goodness_of_fit_ref 1.052
_refine_ls_hydrogen_treatment mixed
_refine_ls_matrix_type full
_refine_ls_number_parameters 451
_refine_ls_number_reflns 7372
_refine_ls_number_restraints 0
_refine_ls_restrained_S_all 1.052
_refine_ls_R_factor_all 0.0438
_refine_ls_R_factor_gt 0.0352
_refine_ls_shift/su_max 0.002
_refine_ls_shift/su_mean <0.001
_refine_ls_structure_factor_coef Fsqd
_refine_ls_weighting_details 'calc w=1/[\s^2^(Fo^2^)+(0.0442P)^2^+0.9393P] where P=(Fo^2^+2Fc^2^)/3'
_refine_ls_weighting_scheme calc
_refine_ls_wR_factor_gt 0.0821
_refine_ls_wR_factor_ref 0.0866
_reflns_number_gt 6195
_reflns_number_total 7372
_reflns_threshold_expression >2sigma(I)
_cod_data_source_file c6ce01689h2.cif
_cod_data_source_block a
_cod_depositor_comments 'Adding full bibliography for 7226465--7226467.cif.'
_cod_original_sg_symbol_H-M 'P 21/n'
_cod_database_code 7226465

loop_
_symmetry_equiv_pos_as_xyz
'x, y, z'
'-x+1/2, y+1/2, -z+1/2'
'-x, -y, -z'
'x-1/2, -y-1/2, z-1/2'

loop_
_atom_site_label
_atom_site_type_symbol
_atom_site_fract_x
_atom_site_fract_y
_atom_site_fract_z
_atom_site_U_iso_or_equiv
_atom_site_adp_type
_atom_site_occupancy
_atom_site_symmetry_multiplicity
_atom_site_calc_flag
_atom_site_refinement_flags
Ag1 Ag 0.707506(14) 0.276871(10) 0.398614(12) 0.04044(8) Uani 1 1 d .
C1 C 0.74691(19) 0.22240(14) 0.20661(15) 0.0402(6) Uani 1 1 d .
C2 C 0.69449(18) 0.22957(13) 0.11694(14) 0.0354(5) Uani 1 1 d .
C3 C 0.73549(18) 0.23790(15) 0.05009(15) 0.0415(6) Uani 1 1 d .
H3 H 0.8055 0.2363 0.0534 0.050 Uiso 1 1 calc R
C4 C 0.66042(19) 0.24918(16) -0.02497(15) 0.0424(6) Uani 1 1 d .
H4 H 0.6754 0.2559 -0.0766 0.051 Uiso 1 1 calc R
C5 C 0.56416(18) 0.24916(14) -0.01345(14) 0.0348(5) Uani 1 1 d .
C6 C 0.46519(19) 0.25962(14) -0.07574(16) 0.0388(6) Uani 1 1 d .
C7 C 0.60093(19) 0.44903(15) 0.29342(15) 0.0425(6) Uani 1 1 d .
C8 C 0.5490(2) 0.39556(16) 0.23751(18) 0.0535(7) Uani 1 1 d .
H8 H 0.5686 0.3443 0.2439 0.064 Uiso 1 1 calc R
C9 C 0.4682(2) 0.4167(2) 0.1719(2) 0.0674(9) Uani 1 1 d .
H9 H 0.4329 0.3798 0.1353 0.081 Uiso 1 1 calc R
C10 C 0.4408(2) 0.4926(2) 0.1613(2) 0.0667(9) Uani 1 1 d .
H10 H 0.3871 0.5073 0.1170 0.080 Uiso 1 1 calc R
C11 C 0.4916(2) 0.54660(18) 0.2152(2) 0.0623(8) Uani 1 1 d .
H11 H 0.4728 0.5979 0.2075 0.075 Uiso 1 1 calc R
C12 C 0.5711(2) 0.52551(16) 0.28146(18) 0.0526(7) Uani 1 1 d .
H12 H 0.6049 0.5627 0.3184 0.063 Uiso 1 1 calc R
C13 C 0.8218(2) 0.45698(14) 0.36596(16) 0.0436(6) Uani 1 1 d .
C14 C 0.9112(2) 0.42780(17) 0.4158(2) 0.0708(9) Uani 1 1 d .
H14 H 0.9079 0.3896 0.4544 0.085 Uiso 1 1 calc R
C15 C 1.0052(3) 0.4544(2) 0.4090(3) 0.0912(13) Uani 1 1 d .
H15 H 1.0650 0.4335 0.4421 0.109 Uiso 1 1 calc R
C16 C 1.0106(3) 0.5117(2) 0.3535(3) 0.0847(12) Uani 1 1 d .
H16 H 1.0742 0.5295 0.3489 0.102 Uiso 1 1 calc R
C17 C 0.9229(3) 0.5426(2) 0.3049(2) 0.0797(11) Uani 1 1 d .
H17 H 0.9268 0.5822 0.2680 0.096 Uiso 1 1 calc R
C18 C 0.8283(3) 0.51521(19) 0.31057(18) 0.0636(8) Uani 1 1 d .
H18 H 0.7687 0.5360 0.2770 0.076 Uiso 1 1 calc R
C19 C 0.68044(19) 0.46532(15) 0.47094(16) 0.0442(6) Uani 1 1 d .
C20 C 0.6288(3) 0.4261(2) 0.5201(2) 0.0765(10) Uani 1 1 d .
H20 H 0.6079 0.3759 0.5066 0.092 Uiso 1 1 calc R
C21 C 0.6076(4) 0.4603(2) 0.5895(2) 0.0959(13) Uani 1 1 d .
H21 H 0.5721 0.4330 0.6220 0.115 Uiso 1 1 calc R
C22 C 0.6378(3) 0.5326(2) 0.6104(2) 0.0797(11) Uani 1 1 d .
H22 H 0.6234 0.5554 0.6572 0.096 Uiso 1 1 calc R
C23 C 0.6897(3) 0.5725(2) 0.5627(2) 0.0768(10) Uani 1 1 d .
H23 H 0.7109 0.6226 0.5772 0.092 Uiso 1 1 calc R
C24 C 0.7111(2) 0.53924(18) 0.49309(19) 0.0607(8) Uani 1 1 d .
H24 H 0.7464 0.5670 0.4609 0.073 Uiso 1 1 calc R
C25 C 0.48409(19) 0.16128(15) 0.38286(18) 0.0476(6) Uani 1 1 d .
C26 C 0.4082(2) 0.1267(2) 0.4143(2) 0.0694(9) Uani 1 1 d .
H26 H 0.4243 0.1065 0.4680 0.083 Uiso 1 1 calc R
C27 C 0.3096(3) 0.1222(2) 0.3663(3) 0.0916(13) Uani 1 1 d .
H27 H 0.2593 0.0987 0.3876 0.110 Uiso 1 1 calc R
C28 C 0.2848(3) 0.1517(3) 0.2880(3) 0.1047(15) Uani 1 1 d .
H28 H 0.2177 0.1485 0.2560 0.126 Uiso 1 1 calc R
C29 C 0.3581(3) 0.1861(3) 0.2564(3) 0.1083(15) Uani 1 1 d .
H29 H 0.3409 0.2061 0.2026 0.130 Uiso 1 1 calc R
C30 C 0.4575(2) 0.1913(2) 0.3036(2) 0.0708(9) Uani 1 1 d .
H30 H 0.5070 0.2153 0.2817 0.085 Uiso 1 1 calc R
C31 C 0.6738(2) 0.07569(14) 0.42548(15) 0.0415(6) Uani 1 1 d .
C32 C 0.7780(2) 0.07336(16) 0.43377(19) 0.0553(7) Uani 1 1 d .
H32 H 0.8163 0.1181 0.4462 0.066 Uiso 1 1 calc R
C33 C 0.8264(3) 0.00524(18) 0.4238(2) 0.0695(9) Uani 1 1 d .
H33 H 0.8970 0.0043 0.4303 0.083 Uiso 1 1 calc R
C34 C 0.7709(3) -0.06020(18) 0.4046(2) 0.0715(10) Uani 1 1 d .
H34 H 0.8036 -0.1061 0.3984 0.086 Uiso 1 1 calc R
C35 C 0.6665(3) -0.05851(17) 0.3943(2) 0.0733(10) Uani 1 1 d .
H35 H 0.6285 -0.1032 0.3800 0.088 Uiso 1 1 calc R
C36 C 0.6177(2) 0.00898(15) 0.4052(2) 0.0580(7) Uani 1 1 d .
H36 H 0.5470 0.0096 0.3988 0.070 Uiso 1 1 calc R
C37 C 0.6092(2) 0.16360(16) 0.55020(17) 0.0470(6) Uani 1 1 d .
C38 C 0.5596(3) 0.22331(19) 0.5805(2) 0.0693(9) Uani 1 1 d .
H38 H 0.5314 0.2634 0.5452 0.083 Uiso 1 1 calc R
C39 C 0.5517(3) 0.2238(2) 0.6624(3) 0.0875(13) Uani 1 1 d .
H39 H 0.5180 0.2637 0.6820 0.105 Uiso 1 1 calc R
C40 C 0.5940(3) 0.1649(3) 0.7147(2) 0.0948(14) Uani 1 1 d .
H40 H 0.5897 0.1653 0.7700 0.114 Uiso 1 1 calc R
C41 C 0.6421(3) 0.1063(3) 0.6858(2) 0.0976(13) Uani 1 1 d .
H41 H 0.6700 0.0663 0.7214 0.117 Uiso 1 1 calc R
C42 C 0.6501(3) 0.1054(2) 0.60360(19) 0.0719(9) Uani 1 1 d .
H42 H 0.6835 0.0649 0.5846 0.086 Uiso 1 1 calc R
O1 O 0.69683(15) 0.22209(12) 0.25852(11) 0.0578(5) Uani 1 1 d .
O2 O 0.84428(14) 0.21675(13) 0.22069(12) 0.0638(6) Uani 1 1 d .
O3 O 0.88588(13) 0.24247(11) 0.44917(12) 0.0520(5) Uani 1 1 d .
O4 O 0.47277(15) 0.26998(12) -0.15009(12) 0.0606(5) Uani 1 1 d .
P1 P 0.70308(5) 0.41548(4) 0.38005(4) 0.03904(15) Uani 1 1 d .
P2 P 0.61725(5) 0.16785(4) 0.44164(4) 0.03869(15) Uani 1 1 d .
S1 S 0.56353(5) 0.23478(4) 0.08874(4) 0.04004(15) Uani 1 1 d .

loop_
_atom_site_aniso_label
_atom_site_aniso_U_11
_atom_site_aniso_U_22
_atom_site_aniso_U_33
_atom_site_aniso_U_23
_atom_site_aniso_U_13
_atom_site_aniso_U_12
Ag1 0.03859(12) 0.03915(12) 0.04349(12) 0.00245(8) 0.00979(8) -0.00305(8)
C1 0.0398(14) 0.0462(14) 0.0304(12) -0.0024(10) 0.0001(11) -0.0015(11)
C2 0.0307(12) 0.0400(13) 0.0305(12) -0.0036(10) -0.0025(10) 0.0002(10)
C3 0.0286(12) 0.0578(16) 0.0348(13) -0.0004(11) 0.0013(10) 0.0012(11)
C4 0.0377(14) 0.0577(15) 0.0292(12) 0.0015(11) 0.0029(10) -0.0027(12)
C5 0.0351(13) 0.0371(12) 0.0274(11) -0.0014(10) -0.0017(10) 0.0003(10)
C6 0.0338(13) 0.0353(13) 0.0393(14) -0.0023(10) -0.0068(11) 0.0002(10)
C7 0.0444(14) 0.0441(14) 0.0423(14) 0.0041(11) 0.0168(12) 0.0040(11)
C8 0.0532(17) 0.0460(15) 0.0571(17) -0.0009(13) 0.0053(14) 0.0057(13)
C9 0.0575(19) 0.072(2) 0.064(2) -0.0077(16) -0.0023(15) 0.0077(16)
C10 0.0565(19) 0.087(2) 0.0535(18) 0.0086(17) 0.0081(15) 0.0242(17)
C11 0.069(2) 0.0569(18) 0.066(2) 0.0175(16) 0.0276(17) 0.0242(16)
C12 0.0599(18) 0.0471(16) 0.0528(16) 0.0009(13) 0.0178(14) 0.0043(13)
C13 0.0449(15) 0.0395(13) 0.0503(15) -0.0083(12) 0.0194(12) -0.0058(11)
C14 0.0511(18) 0.0464(17) 0.115(3) 0.0126(17) 0.0207(18) -0.0009(14)
C15 0.0460(19) 0.064(2) 0.163(4) 0.001(2) 0.024(2) -0.0042(16)
C16 0.068(2) 0.083(3) 0.118(3) -0.027(2) 0.052(2) -0.029(2)
C17 0.085(3) 0.100(3) 0.064(2) -0.002(2) 0.036(2) -0.036(2)
C18 0.0633(19) 0.081(2) 0.0483(17) 0.0035(15) 0.0163(15) -0.0197(17)
C19 0.0422(14) 0.0504(15) 0.0403(14) 0.0012(12) 0.0107(11) -0.0005(12)
C20 0.109(3) 0.064(2) 0.073(2) -0.0037(17) 0.053(2) -0.0137(19)
C21 0.134(4) 0.095(3) 0.081(3) -0.003(2) 0.069(3) -0.014(3)
C22 0.090(3) 0.103(3) 0.0536(19) -0.0197(19) 0.0310(19) 0.007(2)
C23 0.084(2) 0.081(2) 0.070(2) -0.0321(19) 0.0281(19) -0.019(2)
C24 0.0655(19) 0.0631(19) 0.0601(18) -0.0154(15) 0.0279(15) -0.0141(15)
C25 0.0378(14) 0.0453(15) 0.0619(18) -0.0029(13) 0.0165(13) -0.0032(11)
C26 0.0472(18) 0.075(2) 0.090(2) 0.0011(18) 0.0250(17) -0.0105(16)
C27 0.045(2) 0.091(3) 0.142(4) -0.011(3) 0.029(2) -0.0177(19)
C28 0.045(2) 0.124(4) 0.132(4) -0.009(3) -0.005(2) -0.010(2)
C29 0.069(3) 0.141(4) 0.097(3) 0.021(3) -0.014(2) -0.006(3)
C30 0.0518(18) 0.090(2) 0.067(2) 0.0109(19) 0.0073(16) -0.0079(17)
C31 0.0490(15) 0.0388(13) 0.0411(13) 0.0041(11) 0.0193(12) -0.0033(11)
C32 0.0501(16) 0.0465(16) 0.074(2) 0.0018(14) 0.0239(15) 0.0006(13)
C33 0.062(2) 0.063(2) 0.094(3) 0.0104(18) 0.0386(19) 0.0127(16)
C34 0.096(3) 0.0429(17) 0.091(2) 0.0083(16) 0.053(2) 0.0142(17)
C35 0.098(3) 0.0383(16) 0.092(3) -0.0061(16) 0.038(2) -0.0112(17)
C36 0.0593(18) 0.0453(16) 0.075(2) -0.0016(14) 0.0265(16) -0.0090(13)
C37 0.0477(15) 0.0529(16) 0.0451(15) -0.0058(12) 0.0206(12) -0.0098(12)
C38 0.080(2) 0.064(2) 0.078(2) -0.0049(16) 0.0445(19) -0.0087(17)
C39 0.100(3) 0.097(3) 0.085(3) -0.036(2) 0.061(3) -0.027(2)
C40 0.107(3) 0.133(4) 0.054(2) -0.022(2) 0.039(2) -0.030(3)
C41 0.117(3) 0.127(4) 0.051(2) 0.014(2) 0.023(2) 0.007(3)
C42 0.084(2) 0.087(2) 0.0481(18) 0.0073(17) 0.0220(17) 0.0109(19)
O1 0.0478(11) 0.0927(16) 0.0310(9) -0.0065(9) 0.0059(9) -0.0037(10)
O2 0.0353(11) 0.1135(19) 0.0359(10) -0.0025(10) -0.0043(8) 0.0024(10)
O3 0.0334(10) 0.0618(12) 0.0535(12) 0.0059(9) -0.0033(8) -0.0037(8)
O4 0.0459(11) 0.0894(16) 0.0365(10) 0.0106(10) -0.0095(9) -0.0009(10)
P1 0.0405(4) 0.0371(3) 0.0401(3) 0.0006(3) 0.0110(3) -0.0022(3)
P2 0.0368(3) 0.0389(3) 0.0437(4) -0.0003(3) 0.0162(3) -0.0037(3)
S1 0.0308(3) 0.0554(4) 0.0314(3) -0.0026(3) 0.0027(2) 0.0001(3)

loop_
_atom_type_symbol
_atom_type_description
_atom_type_scat_dispersion_real
_atom_type_scat_dispersion_imag
_atom_type_scat_source
C C 0.0033 0.0016 'International Tables Vol C Tables 4.2.6.8 and 6.1.1.4'
H H 0.0000 0.0000 'International Tables Vol C Tables 4.2.6.8 and 6.1.1.4'
O O 0.0106 0.0060 'International Tables Vol C Tables 4.2.6.8 and 6.1.1.4'
P P 0.1023 0.0942 'International Tables Vol C Tables 4.2.6.8 and 6.1.1.4'
S S 0.1246 0.1234 'International Tables Vol C Tables 4.2.6.8 and 6.1.1.4'
Ag Ag -0.8971 1.1015 'International Tables Vol C Tables 4.2.6.8 and 6.1.1.4'

loop_
_geom_angle_atom_site_label_1
_geom_angle_atom_site_label_2
_geom_angle_atom_site_label_3
_geom_angle
_geom_angle_site_symmetry_1
O3 Ag1 P1 106.37(5) .
O3 Ag1 P2 103.13(5) .
P1 Ag1 P2 143.83(2) .
O3 Ag1 O1 93.18(7) .
P1 Ag1 O1 105.71(5) .
P2 Ag1 O1 92.96(5) .
O1 C1 O2 126.3(2) .
O1 C1 C2 119.7(2) .
O2 C1 C2 114.0(2) .
C3 C2 C1 129.3(2) .
C3 C2 S1 111.53(18) .
C1 C2 S1 119.01(18) .
C2 C3 C4 112.7(2) .
C2 C3 H3 123.7 .
C4 C3 H3 123.7 .
C5 C4 C3 112.4(2) .
C5 C4 H4 123.8 .
C3 C4 H4 123.8 .
C4 C5 C6 129.1(2) .
C4 C5 S1 111.90(17) .
C6 C5 S1 119.03(19) .
O3 C6 O4 127.3(2) 4_565
O3 C6 C5 117.9(2) 4_565
O4 C6 C5 114.8(2) .
C8 C7 C12 118.1(2) .
C8 C7 P1 118.2(2) .
C12 C7 P1 123.7(2) .
C7 C8 C9 121.2(3) .
C7 C8 H8 119.4 .
C9 C8 H8 119.4 .
C10 C9 C8 119.5(3) .
C10 C9 H9 120.3 .
C8 C9 H9 120.3 .
C11 C10 C9 120.3(3) .
C11 C10 H10 119.8 .
C9 C10 H10 119.8 .
C10 C11 C12 120.3(3) .
C10 C11 H11 119.8 .
C12 C11 H11 119.8 .
C11 C12 C7 120.6(3) .
C11 C12 H12 119.7 .
C7 C12 H12 119.7 .
C14 C13 C18 118.7(3) .
C14 C13 P1 116.2(2) .
C18 C13 P1 125.1(2) .
C15 C14 C13 120.8(3) .
C15 C14 H14 119.6 .
C13 C14 H14 119.6 .
C16 C15 C14 119.9(4) .
C16 C15 H15 120.0 .
C14 C15 H15 120.0 .
C17 C16 C15 120.2(3) .
C17 C16 H16 119.9 .
C15 C16 H16 119.9 .
C16 C17 C18 120.1(3) .
C16 C17 H17 120.0 .
C18 C17 H17 120.0 .
C17 C18 C13 120.3(3) .
C17 C18 H18 119.9 .
C13 C18 H18 119.9 .
C20 C19 C24 118.1(3) .
C20 C19 P1 117.4(2) .
C24 C19 P1 124.5(2) .
C19 C20 C21 120.8(3) .
C19 C20 H20 119.6 .
C21 C20 H20 119.6 .
C22 C21 C20 120.5(3) .
C22 C21 H21 119.8 .
C20 C21 H21 119.8 .
C21 C22 C23 119.7(3) .
C21 C22 H22 120.2 .
C23 C22 H22 120.2 .
C22 C23 C24 120.4(3) .
C22 C23 H23 119.8 .
C24 C23 H23 119.8 .
C19 C24 C23 120.5(3) .
C19 C24 H24 119.8 .
C23 C24 H24 119.8 .
C30 C25 C26 118.4(3) .
C30 C25 P2 118.6(2) .
C26 C25 P2 122.9(2) .
C27 C26 C25 120.1(4) .
C27 C26 H26 119.9 .
C25 C26 H26 119.9 .
C28 C27 C26 120.7(4) .
C28 C27 H27 119.7 .
C26 C27 H27 119.7 .
C27 C28 C29 119.9(4) .
C27 C28 H28 120.0 .
C29 C28 H28 120.0 .
C28 C29 C30 120.3(4) .
C28 C29 H29 119.8 .
C30 C29 H29 119.8 .
C25 C30 C29 120.5(3) .
C25 C30 H30 119.8 .
C29 C30 H30 119.8 .
C32 C31 C36 118.8(3) .
C32 C31 P2 117.52(19) .
C36 C31 P2 123.6(2) .
C31 C32 C33 120.7(3) .
C31 C32 H32 119.6 .
C33 C32 H32 119.6 .
C34 C33 C32 120.1(3) .
C34 C33 H33 119.9 .
C32 C33 H33 119.9 .
C33 C34 C35 119.9(3) .
C33 C34 H34 120.1 .
C35 C34 H34 120.1 .
C34 C35 C36 120.5(3) .
C34 C35 H35 119.8 .
C36 C35 H35 119.8 .
C35 C36 C31 120.0(3) .
C35 C36 H36 120.0 .
C31 C36 H36 120.0 .
C42 C37 C38 118.3(3) .
C42 C37 P2 123.6(2) .
C38 C37 P2 118.1(2) .
C39 C38 C37 120.9(4) .
C39 C38 H38 119.6 .
C37 C38 H38 119.6 .
C40 C39 C38 119.6(4) .
C40 C39 H39 120.2 .
C38 C39 H39 120.2 .
C41 C40 C39 120.1(4) .
C41 C40 H40 119.9 .
C39 C40 H40 119.9 .
C40 C41 C42 120.6(4) .
C40 C41 H41 119.7 .
C42 C41 H41 119.7 .
C37 C42 C41 120.5(3) .
C37 C42 H42 119.8 .
C41 C42 H42 119.8 .
C1 O1 Ag1 138.04(17) .
C6 O3 Ag1 139.31(17) 4_666
C13 P1 C19 104.05(12) .
C13 P1 C7 106.84(12) .
C19 P1 C7 104.45(12) .
C13 P1 Ag1 114.56(9) .
C19 P1 Ag1 111.90(9) .
C7 P1 Ag1 114.08(9) .
C25 P2 C31 104.90(12) .
C25 P2 C37 103.69(13) .
C31 P2 C37 103.56(12) .
C25 P2 Ag1 112.69(9) .
C31 P2 Ag1 112.77(8) .
C37 P2 Ag1 117.92(9) .
C5 S1 C2 91.48(11) .

loop_
_geom_bond_atom_site_label_1
_geom_bond_atom_site_label_2
_geom_bond_distance
_geom_bond_site_symmetry_2
Ag1 O3 2.4150(18) .
Ag1 P1 2.4328(7) .
Ag1 P2 2.4496(7) .
Ag1 O1 2.4743(18) .
C1 O1 1.211(3) .
C1 O2 1.276(3) .
C1 C2 1.483(3) .
C2 C3 1.356(3) .
C2 S1 1.710(2) .
C3 C4 1.410(3) .
C3 H3 0.9300 .
C4 C5 1.352(3) .
C4 H4 0.9300 .
C5 C6 1.482(3) .
C5 S1 1.708(2) .
C6 O3 1.232(3) 4_565
C6 O4 1.269(3) .
C7 C8 1.376(4) .
C7 C12 1.392(4) .
C7 P1 1.822(3) .
C8 C9 1.385(4) .
C8 H8 0.9300 .
C9 C10 1.373(4) .
C9 H9 0.9300 .
C10 C11 1.360(4) .
C10 H10 0.9300 .
C11 C12 1.380(4) .
C11 H11 0.9300 .
C12 H12 0.9300 .
C13 C14 1.378(4) .
C13 C18 1.383(4) .
C13 P1 1.817(3) .
C14 C15 1.375(4) .
C14 H14 0.9300 .
C15 C16 1.368(5) .
C15 H15 0.9300 .
C16 C17 1.366(5) .
C16 H16 0.9300 .
C17 C18 1.382(4) .
C17 H17 0.9300 .
C18 H18 0.9300 .
C19 C20 1.372(4) .
C19 C24 1.374(4) .
C19 P1 1.822(3) .
C20 C21 1.381(5) .
C20 H20 0.9300 .
C21 C22 1.343(5) .
C21 H21 0.9300 .
C22 C23 1.363(5) .
C22 H22 0.9300 .
C23 C24 1.378(4) .
C23 H23 0.9300 .
C24 H24 0.9300 .
C25 C30 1.374(4) .
C25 C26 1.389(4) .
C25 P2 1.821(3) .
C26 C27 1.371(5) .
C26 H26 0.9300 .
C27 C28 1.355(6) .
C27 H27 0.9300 .
C28 C29 1.360(6) .
C28 H28 0.9300 .
C29 C30 1.377(5) .
C29 H29 0.9300 .
C30 H30 0.9300 .
C31 C32 1.374(4) .
C31 C36 1.382(4) .
C31 P2 1.823(3) .
C32 C33 1.382(4) .
C32 H32 0.9300 .
C33 C34 1.357(4) .
C33 H33 0.9300 .
C34 C35 1.372(5) .
C34 H34 0.9300 .
C35 C36 1.379(4) .
C35 H35 0.9300 .
C36 H36 0.9300 .
C37 C42 1.369(4) .
C37 C38 1.392(4) .
C37 P2 1.824(3) .
C38 C39 1.382(5) .
C38 H38 0.9300 .
C39 C40 1.371(6) .
C39 H39 0.9300 .
C40 C41 1.356(6) .
C40 H40 0.9300 .
C41 C42 1.387(4) .
C41 H41 0.9300 .
C42 H42 0.9300 .
O3 C6 1.232(3) 4_666
